data_1568442
loop_
_publ_author_name
'Ong, How Chee'
'Coimbra, Jo&#xe3;o T S'
'Ramos, Maria J.'
'Xing, Bengang'
'Fernandes, Pedro A.'
'Garc&#xed;a, Felipe'

_publ_section_title
;
 Beyond the TPP<sup>+</sup> "gold standard": a new generation
 mitochondrial delivery vector based on extended PN frameworks.
;
_journal_issue 15
_journal_name_full 'Chemical science'
_journal_page_first 4126
_journal_page_last 4133
_journal_paper_doi 10.1039/d2sc06508h
_journal_volume 14
_journal_year 2023
_chemical_formula_sum 'C19 H19 Br N P'
_chemical_formula_weight 372.23
_space_group_crystal_system triclinic
_space_group_IT_number 2
_space_group_name_Hall '-P 1'
_space_group_name_H-M_alt 'P -1'
_atom_sites_solution_hydrogens mixed
_atom_sites_solution_primary dual
_audit_update_record
;
2021-05-17 deposited with the CCDC.	2023-02-13 downloaded from the CCDC.
;
_cell_angle_alpha 63.4570(10)
_cell_angle_beta 80.694(2)
_cell_angle_gamma 85.3810(10)
_cell_formula_units_Z 2
_cell_length_a 9.4139(4)
_cell_length_b 9.7021(4)
_cell_length_c 10.4201(4)
_cell_measurement_reflns_used 5834
_cell_measurement_temperature 100.(2)
_cell_measurement_theta_max 32.0207
_cell_measurement_theta_min 2.1923
_cell_volume 840.16(6)
_computing_cell_refinement 'SAINT V8.38A (Bruker AXS Inc., 2017)'
_computing_data_collection 'APEX3 (Bruker AXS Inc., 2017)'
_computing_data_reduction 'SAINT V8.38A (Bruker AXS Inc., 2017)'
_computing_molecular_graphics 'XP (Bruker AXS Inc., 2017)'
_computing_publication_material 'APEX3 (Bruker AXS Inc., 2017)'
_computing_structure_refinement 'SHELXL-2016/6 (Sheldrick, 2016)'
_computing_structure_solution 'XT, VERSION 2014/5'
_diffrn_ambient_temperature 100.(2)
_diffrn_detector_area_resol_mean 7.4074
_diffrn_measured_fraction_theta_full 0.993
_diffrn_measured_fraction_theta_max 0.993
_diffrn_measurement_device_type 'Photon II CPADs detector'
_diffrn_measurement_method 'phi and omega scans'
_diffrn_radiation_monochromator 'Multilayer Mirror'
_diffrn_radiation_type MoK\a
_diffrn_radiation_wavelength 0.71073
_diffrn_reflns_av_R_equivalents 0.0794
_diffrn_reflns_av_unetI/netI 0.1030
_diffrn_reflns_limit_h_max 16
_diffrn_reflns_limit_h_min -16
_diffrn_reflns_limit_k_max 17
_diffrn_reflns_limit_k_min -17
_diffrn_reflns_limit_l_max 18
_diffrn_reflns_limit_l_min -18
_diffrn_reflns_number 32540
_diffrn_reflns_theta_full 39.50
_diffrn_reflns_theta_max 39.50
_diffrn_reflns_theta_min 2.19
_diffrn_source 'Incoatec microfocus source'
_diffrn_source_type 'Bruker D8 Quest'
_exptl_absorpt_coefficient_mu 2.538
_exptl_absorpt_correction_T_max 0.86
_exptl_absorpt_correction_T_min 0.75
_exptl_absorpt_correction_type multi-scan
_exptl_absorpt_process_details
;
SADABS-2016/2 - Bruker AXS area detector scaling and absorption correction
;
_exptl_crystal_colour colourless
_exptl_crystal_density_diffrn 1.471
_exptl_crystal_density_method 'not measured'
_exptl_crystal_description block
_exptl_crystal_F_000 380
_exptl_crystal_recrystallization_method 'Re-crystallisation from solvent: Acetonitrile, diethyl ether'
_exptl_crystal_size_max 0.220
_exptl_crystal_size_mid 0.120
_exptl_crystal_size_min 0.060
_refine_diff_density_max 0.621
_refine_diff_density_min -0.988
_refine_ls_extinction_method none
_refine_ls_goodness_of_fit_ref 1.016
_refine_ls_hydrogen_treatment mixed
_refine_ls_matrix_type full
_refine_ls_number_parameters 204
_refine_ls_number_reflns 10017
_refine_ls_number_restraints 1
_refine_ls_restrained_S_all 1.016
_refine_ls_R_factor_all 0.1153
_refine_ls_R_factor_gt 0.0496
_refine_ls_shift/su_max 0.000
_refine_ls_shift/su_mean 0.000
_refine_ls_structure_factor_coef Fsqd
_refine_ls_weighting_details 'w=1/[\s^2^(Fo^2^)+(0.0341P)^2^+0.1842P] where P=(Fo^2^+2Fc^2^)/3'
_refine_ls_weighting_scheme calc
_refine_ls_wR_factor_gt 0.0857
_refine_ls_wR_factor_ref 0.1048
_reflns_number_gt 5948
_reflns_number_total 10017
_reflns_threshold_expression 'I > 2\s(I)'
_cod_data_source_file d2sc06508h2.cif
_cod_data_source_block fg1003m
_cod_depositor_comments
;
The following automatic conversions were performed:

data item '_exptl_absorpt_correction_type' value 'Multi-Scan' was
changed to 'multi-scan' in accordance with the
/home/data/users/saulius/crontab/automatic-downloads/rss-feeds/RSC/lib/dictionaries/cif_core.dic
dictionary named 'cif_core.dic' version 2.4.2 last updated on
2011-04-26.

Automatic conversion script
Id: cif_fix_values 7556 2019-12-06 15:28:31Z antanas 

 Adding full bibliography for 1568442--1568445.cif.
;
_cod_database_code 1568442

loop_
_space_group_symop_operation_xyz
'x, y, z'
'-x, -y, -z'

loop_
_atom_site_type_symbol
_atom_site_label
_atom_site_fract_x
_atom_site_fract_y
_atom_site_fract_z
_atom_site_U_iso_or_equiv
_atom_site_adp_type
_atom_site_calc_flag
_atom_site_refinement_flags_adp
_atom_site_refinement_flags_occupancy
_atom_site_refinement_flags_posn
_atom_site_occupancy
_atom_site_disorder_assembly
_atom_site_disorder_group
Br Br1 0.17568(2) 0.21005(2) 0.07624(2) 0.01834(5) Uani d . . . 1 . .
C C1 0.5230(2) 0.1009(2) 0.2510(2) 0.0213(4) Uani d . . . 1 . .
H H1A 0.626346 0.113213 0.215434 0.032 Uiso calc U . R 1 . .
H H1B 0.480894 0.040623 0.212403 0.032 Uiso calc U . R 1 . .
H H1C 0.508452 0.047238 0.35712 0.032 Uiso calc U . R 1 . .
C C2 0.30758(17) 0.24363(19) 0.46965(19) 0.0124(3) Uani d . . . 1 . .
C C3 0.22949(18) 0.1191(2) 0.4850(2) 0.0145(3) Uani d . . . 1 . .
H H3 0.244314 0.084297 0.411833 0.017 Uiso calc U . R 1 . .
C C4 0.12991(19) 0.0467(2) 0.6085(2) 0.0175(4) Uani d . . . 1 . .
H H4 0.0768 -0.0383 0.620043 0.021 Uiso calc U . R 1 . .
C C5 0.10795(19) 0.0980(2) 0.7147(2) 0.0187(4) Uani d . . . 1 . .
H H5 0.040565 0.047114 0.799174 0.022 Uiso calc U . R 1 . .
C C6 0.1836(2) 0.2235(2) 0.6989(2) 0.0192(4) Uani d . . . 1 . .
H H6 0.1676 0.25846 0.771909 0.023 Uiso calc U . R 1 . .
C C7 0.28261(19) 0.2970(2) 0.5758(2) 0.0155(3) Uani d . . . 1 . .
H H7 0.333464 0.383682 0.563639 0.019 Uiso calc U . R 1 . .
C C8 0.36778(18) 0.52967(19) 0.21117(19) 0.0130(3) Uani d . . . 1 . .
C C9 0.23300(19) 0.5462(2) 0.1653(2) 0.0176(3) Uani d . . . 1 . .
H H9 0.182265 0.457728 0.181762 0.021 Uiso calc U . R 1 . .
C C10 0.1735(2) 0.6922(2) 0.0958(2) 0.0207(4) Uani d . . . 1 . .
H H10 0.082425 0.704006 0.063609 0.025 Uiso calc U . R 1 . .
C C11 0.2480(2) 0.8209(2) 0.0735(2) 0.0215(4) Uani d . . . 1 . .
H H11 0.206448 0.920675 0.02843 0.026 Uiso calc U . R 1 . .
C C12 0.3816(2) 0.8047(2) 0.1164(2) 0.0218(4) Uani d . . . 1 . .
H H12 0.432027 0.893576 0.099339 0.026 Uiso calc U . R 1 . .
C C13 0.4438(2) 0.6596(2) 0.1843(2) 0.0177(3) Uani d . . . 1 . .
H H13 0.53686 0.64922 0.212084 0.021 Uiso calc U . R 1 . .
C C14 0.60928(18) 0.3418(2) 0.35239(19) 0.0131(3) Uani d . . . 1 . .
C C15 0.64036(19) 0.2829(2) 0.4938(2) 0.0145(3) Uani d . . . 1 . .
H H15 0.56564 0.241852 0.573403 0.017 Uiso calc U . R 1 . .
C C16 0.7812(2) 0.2844(2) 0.5179(2) 0.0192(4) Uani d . . . 1 . .
H H16 0.802893 0.243285 0.614177 0.023 Uiso calc U . R 1 . .
C C17 0.8900(2) 0.3458(2) 0.4016(2) 0.0193(4) Uani d . . . 1 . .
H H17 0.985777 0.347897 0.418531 0.023 Uiso calc U . R 1 . .
C C18 0.8596(2) 0.4041(2) 0.2607(2) 0.0209(4) Uani d . . . 1 . .
H H18 0.934691 0.44476 0.181444 0.025 Uiso calc U . R 1 . .
C C19 0.71982(19) 0.4030(2) 0.2356(2) 0.0193(4) Uani d . . . 1 . .
H H19 0.698871 0.443905 0.139144 0.023 Uiso calc U . R 1 . .
N N1 0.45294(16) 0.25365(18) 0.20303(17) 0.0140(3) Uani d . . D 1 . .
P P1 0.43411(5) 0.33885(5) 0.30821(5) 0.01134(8) Uani d . . . 1 . .
H H1N 0.386(2) 0.260(3) 0.159(3) 0.038(8) Uiso d . . D 1 . .

loop_
_atom_site_aniso_label
_atom_site_aniso_U_11
_atom_site_aniso_U_22
_atom_site_aniso_U_33
_atom_site_aniso_U_12
_atom_site_aniso_U_13
_atom_site_aniso_U_23
Br1 0.01748(9) 0.01914(9) 0.01935(10) -0.00299(6) -0.00589(6) -0.00779(7)
C1 0.0255(10) 0.0194(9) 0.0204(9) 0.0058(7) -0.0060(8) -0.0102(8)
C2 0.0104(7) 0.0129(7) 0.0119(7) -0.0013(5) -0.0011(5) -0.0038(6)
C3 0.0127(7) 0.0140(7) 0.0163(8) -0.0009(6) -0.0028(6) -0.0058(7)
C4 0.0134(7) 0.0157(8) 0.0198(9) -0.0038(6) -0.0001(6) -0.0048(7)
C5 0.0144(8) 0.0196(8) 0.0148(8) -0.0005(6) 0.0013(6) -0.0022(7)
C6 0.0192(8) 0.0222(9) 0.0150(8) -0.0002(7) 0.0000(7) -0.0080(8)
C7 0.0143(7) 0.0163(8) 0.0150(8) -0.0021(6) -0.0002(6) -0.0064(7)
C8 0.0144(7) 0.0129(7) 0.0111(7) -0.0008(6) -0.0008(6) -0.0049(6)
C9 0.0139(8) 0.0163(8) 0.0214(9) -0.0012(6) -0.0025(6) -0.0071(7)
C10 0.0188(8) 0.0203(9) 0.0204(10) 0.0042(7) -0.0044(7) -0.0067(8)
C11 0.0314(10) 0.0154(8) 0.0131(8) 0.0041(7) -0.0007(7) -0.0037(7)
C12 0.0333(11) 0.0140(8) 0.0173(9) -0.0050(7) -0.0026(8) -0.0058(7)
C13 0.0214(9) 0.0167(8) 0.0153(8) -0.0047(7) -0.0033(7) -0.0063(7)
C14 0.0107(7) 0.0146(7) 0.0141(8) -0.0010(6) -0.0023(6) -0.0060(7)
C15 0.0129(7) 0.0162(7) 0.0140(8) -0.0003(6) -0.0028(6) -0.0059(7)
C16 0.0154(8) 0.0237(9) 0.0178(9) 0.0005(7) -0.0071(7) -0.0072(8)
C17 0.0116(7) 0.0222(9) 0.0240(10) 0.0002(6) -0.0059(7) -0.0090(8)
C18 0.0119(7) 0.0256(9) 0.0202(9) -0.0026(7) 0.0001(6) -0.0061(8)
C19 0.0140(8) 0.0249(9) 0.0150(8) -0.0028(7) -0.0017(6) -0.0050(8)
N1 0.0139(7) 0.0164(7) 0.0131(7) 0.0015(5) -0.0045(5) -0.0072(6)
P1 0.00967(18) 0.01301(19) 0.0108(2) -0.00141(15) -0.00170(14) -0.00449(17)

loop_
_atom_type_symbol
_atom_type_description
_atom_type_scat_dispersion_real
_atom_type_scat_dispersion_imag
_atom_type_scat_source
C C 0.0033 0.0016 'International Tables Vol C Tables 4.2.6.8 and 6.1.1.4'
H H 0.0000 0.0000 'International Tables Vol C Tables 4.2.6.8 and 6.1.1.4'
Br Br -0.2901 2.4595 'International Tables Vol C Tables 4.2.6.8 and 6.1.1.4'
N N 0.0061 0.0033 'International Tables Vol C Tables 4.2.6.8 and 6.1.1.4'
P P 0.1023 0.0942 'International Tables Vol C Tables 4.2.6.8 and 6.1.1.4'

loop_
_geom_angle_atom_site_label_1
_geom_angle_atom_site_label_2
_geom_angle_atom_site_label_3
_geom_angle_site_symmetry_1
_geom_angle_site_symmetry_3
_geom_angle
_geom_angle_publ_flag
N1 C1 H1A . . 109.5 ?
N1 C1 H1B . . 109.5 ?
H1A C1 H1B . . 109.5 ?
N1 C1 H1C . . 109.5 ?
H1A C1 H1C . . 109.5 ?
H1B C1 H1C . . 109.5 ?
C7 C2 C3 . . 120.11(16) ?
C7 C2 P1 . . 120.71(13) ?
C3 C2 P1 . . 119.12(14) ?
C4 C3 C2 . . 119.33(17) ?
C4 C3 H3 . . 120.3 ?
C2 C3 H3 . . 120.3 ?
C5 C4 C3 . . 120.25(17) ?
C5 C4 H4 . . 119.9 ?
C3 C4 H4 . . 119.9 ?
C4 C5 C6 . . 120.67(17) ?
C4 C5 H5 . . 119.7 ?
C6 C5 H5 . . 119.7 ?
C7 C6 C5 . . 119.56(18) ?
C7 C6 H6 . . 120.2 ?
C5 C6 H6 . . 120.2 ?
C6 C7 C2 . . 120.06(17) ?
C6 C7 H7 . . 120.0 ?
C2 C7 H7 . . 120.0 ?
C13 C8 C9 . . 120.11(17) ?
C13 C8 P1 . . 122.12(14) ?
C9 C8 P1 . . 117.75(13) ?
C10 C9 C8 . . 119.93(17) ?
C10 C9 H9 . . 120.0 ?
C8 C9 H9 . . 120.0 ?
C9 C10 C11 . . 119.58(18) ?
C9 C10 H10 . . 120.2 ?
C11 C10 H10 . . 120.2 ?
C12 C11 C10 . . 120.41(18) ?
C12 C11 H11 . . 119.8 ?
C10 C11 H11 . . 119.8 ?
C11 C12 C13 . . 120.81(18) ?
C11 C12 H12 . . 119.6 ?
C13 C12 H12 . . 119.6 ?
C12 C13 C8 . . 119.12(18) ?
C12 C13 H13 . . 120.4 ?
C8 C13 H13 . . 120.4 ?
C15 C14 C19 . . 119.77(16) ?
C15 C14 P1 . . 123.76(13) ?
C19 C14 P1 . . 116.43(13) ?
C16 C15 C14 . . 119.75(17) ?
C16 C15 H15 . . 120.1 ?
C14 C15 H15 . . 120.1 ?
C17 C16 C15 . . 120.09(17) ?
C17 C16 H16 . . 120.0 ?
C15 C16 H16 . . 120.0 ?
C16 C17 C18 . . 120.34(17) ?
C16 C17 H17 . . 119.8 ?
C18 C17 H17 . . 119.8 ?
C19 C18 C17 . . 119.98(18) ?
C19 C18 H18 . . 120.0 ?
C17 C18 H18 . . 120.0 ?
C18 C19 C14 . . 120.06(18) ?
C18 C19 H19 . . 120.0 ?
C14 C19 H19 . . 120.0 ?
C1 N1 P1 . . 119.21(13) ?
C1 N1 H1N . . 111.2(19) ?
P1 N1 H1N . . 117.7(19) ?
N1 P1 C8 . . 108.43(8) ?
N1 P1 C14 . . 106.15(8) ?
C8 P1 C14 . . 111.06(8) ?
N1 P1 C2 . . 112.82(8) ?
C8 P1 C2 . . 107.47(8) ?
C14 P1 C2 . . 110.93(8) ?

loop_
_geom_bond_atom_site_label_1
_geom_bond_atom_site_label_2
_geom_bond_site_symmetry_2
_geom_bond_distance
_geom_bond_publ_flag
C1 N1 . 1.473(2) ?
C1 H1A . 0.98 ?
C1 H1B . 0.98 ?
C1 H1C . 0.98 ?
C2 C7 . 1.398(3) ?
C2 C3 . 1.400(2) ?
C2 P1 . 1.8007(17) ?
C3 C4 . 1.392(2) ?
C3 H3 . 0.95 ?
C4 C5 . 1.384(3) ?
C4 H4 . 0.95 ?
C5 C6 . 1.393(3) ?
C5 H5 . 0.95 ?
C6 C7 . 1.387(2) ?
C6 H6 . 0.95 ?
C7 H7 . 0.95 ?
C8 C13 . 1.395(2) ?
C8 C9 . 1.399(2) ?
C8 P1 . 1.7846(18) ?
C9 C10 . 1.390(3) ?
C9 H9 . 0.95 ?
C10 C11 . 1.392(3) ?
C10 H10 . 0.95 ?
C11 C12 . 1.376(3) ?
C11 H11 . 0.95 ?
C12 C13 . 1.391(3) ?
C12 H12 . 0.95 ?
C13 H13 . 0.95 ?
C14 C15 . 1.394(2) ?
C14 C19 . 1.400(2) ?
C14 P1 . 1.7879(17) ?
C15 C16 . 1.391(2) ?
C15 H15 . 0.95 ?
C16 C17 . 1.387(3) ?
C16 H16 . 0.95 ?
C17 C18 . 1.388(3) ?
C17 H17 . 0.95 ?
C18 C19 . 1.384(3) ?
C18 H18 . 0.95 ?
C19 H19 . 0.95 ?
N1 P1 . 1.6245(16) ?
N1 H1N . 0.823(16) ?
